data_1542910
loop_
_publ_author_name
'Igarashi, Yasuhiro'
'Asano, Daisuke'
'Sawamura, Masashi'
'In, Yasuko'
'Ishida, Toshimasa'
'Imoto, Masaya'

_publ_section_title
;
 Ulbactins F and G, Polycyclic Thiazoline Derivatives with Tumor Cell
 Migration Inhibitory Activity from Brevibacillus sp.
;
_journal_issue 7
_journal_name_full 'Organic letters'
_journal_page_first 1658
_journal_page_last 1661
_journal_paper_doi 10.1021/acs.orglett.6b00531
_journal_volume 18
_journal_year 2016
_chemical_formula_sum 'C17 H19 N3 O2 S3'
_chemical_formula_weight 393.53
_chemical_name_systematic
;
 ?
;
_space_group_IT_number 19
_symmetry_cell_setting orthorhombic
_symmetry_space_group_name_Hall 'P 2ac 2ab'
_symmetry_space_group_name_H-M 'P 21 21 21'
_atom_sites_solution_hydrogens geom
_atom_sites_solution_primary direct
_atom_sites_solution_secondary difmap
_audit_creation_method SHELXL-97
_cell_angle_alpha 90.00
_cell_angle_beta 90.00
_cell_angle_gamma 90.00
_cell_formula_units_Z 4
_cell_length_a 9.8806(14)
_cell_length_b 10.4876(15)
_cell_length_c 17.144(3)
_cell_measurement_reflns_used 9625
_cell_measurement_temperature 220(2)
_cell_measurement_theta_max 28.68
_cell_measurement_theta_min 2.28
_cell_volume 1776.5(5)
_computing_cell_refinement SMART
_computing_data_collection 'SMART (Bruker, 1998)'
_computing_data_reduction 'SAINT-Plus (Bruker, 1998)'
_computing_structure_refinement 'SHELXL-97 (Sheldrick, 2008)'
_computing_structure_solution SIR92
_diffrn_ambient_temperature 220(2)
_diffrn_detector_area_resol_mean 8.366
_diffrn_measured_fraction_theta_full 0.954
_diffrn_measured_fraction_theta_max 0.954
_diffrn_measurement_device_type 'Bruker AXS SMART APEX CCD'
_diffrn_measurement_method 'phi and omega scans'
_diffrn_radiation_monochromator graphite
_diffrn_radiation_source 'fine-focus sealed tube'
_diffrn_radiation_type MoK\a
_diffrn_radiation_wavelength 0.71073
_diffrn_reflns_av_R_equivalents 0.0286
_diffrn_reflns_av_sigmaI/netI 0.0333
_diffrn_reflns_limit_h_max 13
_diffrn_reflns_limit_h_min -12
_diffrn_reflns_limit_k_max 13
_diffrn_reflns_limit_k_min -13
_diffrn_reflns_limit_l_max 23
_diffrn_reflns_limit_l_min -17
_diffrn_reflns_number 11623
_diffrn_reflns_theta_full 28.69
_diffrn_reflns_theta_max 28.69
_diffrn_reflns_theta_min 2.28
_diffrn_standards_decay_% 0
_diffrn_standards_number 340
_exptl_absorpt_coefficient_mu 0.434
_exptl_absorpt_correction_T_max 0.9182
_exptl_absorpt_correction_T_min 0.8993
_exptl_absorpt_correction_type multi-scan
_exptl_absorpt_process_details '(SADABS; Sheldrick, 1996)'
_exptl_crystal_colour colourless
_exptl_crystal_density_diffrn 1.471
_exptl_crystal_density_method 'not measured'
_exptl_crystal_description plate
_exptl_crystal_F_000 824
_exptl_crystal_size_max 0.25
_exptl_crystal_size_mid 0.20
_exptl_crystal_size_min 0.20
_refine_diff_density_max 0.252
_refine_diff_density_min -0.241
_refine_diff_density_rms 0.057
_refine_ls_abs_structure_details 'Flack H D (1983), Acta Cryst. A39, 876-881'
_refine_ls_abs_structure_Flack 0.01(6)
_refine_ls_extinction_method none
_refine_ls_goodness_of_fit_ref 1.094
_refine_ls_hydrogen_treatment mixed
_refine_ls_matrix_type full
_refine_ls_number_parameters 226
_refine_ls_number_reflns 4293
_refine_ls_number_restraints 0
_refine_ls_restrained_S_all 1.094
_refine_ls_R_factor_all 0.0350
_refine_ls_R_factor_gt 0.0332
_refine_ls_shift/su_max 0.001
_refine_ls_shift/su_mean 0.000
_refine_ls_structure_factor_coef Fsqd
_refine_ls_weighting_details 'calc w=1/[\s^2^(Fo^2^)+(0.0383P)^2^+0.4667P] where P=(Fo^2^+2Fc^2^)/3'
_refine_ls_weighting_scheme calc
_refine_ls_wR_factor_gt 0.0840
_refine_ls_wR_factor_ref 0.0861
_reflns_number_gt 4157
_reflns_number_total 4293
_reflns_threshold_expression >2\s(I)
_cod_data_source_file ol6b00531_si_001.cif
_cod_data_source_block ulbactinF
_cod_depositor_comments 'Adding full bibliography for 1542909--1542910.cif.'
_cod_original_cell_volume 1776.5(4)
_cod_original_sg_symbol_H-M P212121
_cod_database_code 1542910

loop_
_symmetry_equiv_pos_as_xyz
'x, y, z'
'-x+1/2, -y, z+1/2'
'x+1/2, -y+1/2, -z'
'-x, y+1/2, -z+1/2'

loop_
_atom_site_label
_atom_site_type_symbol
_atom_site_fract_x
_atom_site_fract_y
_atom_site_fract_z
_atom_site_U_iso_or_equiv
_atom_site_adp_type
_atom_site_occupancy
_atom_site_symmetry_multiplicity
_atom_site_calc_flag
_atom_site_refinement_flags
C1 C 0.90161(19) 0.4227(2) 0.63654(12) 0.0275(4) Uani 1 1 d .
C2 C 0.9979(2) 0.4793(2) 0.58655(14) 0.0342(5) Uani 1 1 d .
C3 C 1.0377(3) 0.4146(3) 0.51947(15) 0.0477(6) Uani 1 1 d .
H3 H 1.1011 0.4516 0.4864 0.057 Uiso 1 1 calc R
C4 C 0.9850(3) 0.2973(3) 0.50132(15) 0.0495(7) Uani 1 1 d .
H4 H 1.0138 0.2553 0.4565 0.059 Uiso 1 1 calc R
C5 C 0.8889(3) 0.2409(3) 0.54945(16) 0.0444(6) Uani 1 1 d .
H5 H 0.8521 0.1620 0.5366 0.053 Uiso 1 1 calc R
C6 C 0.8486(2) 0.3034(2) 0.61658(14) 0.0349(5) Uani 1 1 d .
H6 H 0.7851 0.2654 0.6491 0.042 Uiso 1 1 calc R
O7 O 1.05192(17) 0.59499(16) 0.60147(10) 0.0438(4) Uani 1 1 d .
H7 H 1.0187 0.6227 0.6461 0.066 Uiso 1 1 d R
C8 C 0.85963(19) 0.48957(19) 0.70748(12) 0.0257(4) Uani 1 1 d .
S9 S 0.74254(6) 0.41801(5) 0.77179(3) 0.03475(13) Uani 1 1 d .
C10 C 0.7777(3) 0.5420(2) 0.84288(13) 0.0393(5) Uani 1 1 d .
H10A H 0.6951 0.5690 0.8685 0.047 Uiso 1 1 calc R
H10B H 0.8407 0.5116 0.8821 0.047 Uiso 1 1 calc R
C11 C 0.8402(2) 0.6530(2) 0.79589(12) 0.0299(4) Uani 1 1 d .
H11 H 0.9102 0.6933 0.8280 0.036 Uiso 1 1 calc R
N12 N 0.90439(17) 0.60080(16) 0.72587(10) 0.0290(4) Uani 1 1 d .
C13 C 0.7339(2) 0.75490(18) 0.77440(12) 0.0259(4) Uani 1 1 d .
H13 H 0.6825 0.7770 0.8214 0.031 Uiso 1 1 calc R
S14 S 0.81306(5) 0.90091(5) 0.73564(3) 0.03186(12) Uani 1 1 d .
C15 C 0.7119(2) 0.89907(19) 0.64698(11) 0.0268(4) Uani 1 1 d .
H15A H 0.6303 0.9495 0.6532 0.032 Uiso 1 1 calc R
H15B H 0.7631 0.9318 0.6030 0.032 Uiso 1 1 calc R
C16 C 0.67801(19) 0.75784(17) 0.63578(11) 0.0215(4) Uani 1 1 d .
H16 H 0.7603 0.7128 0.6197 0.026 Uiso 1 1 calc R
C17 C 0.56640(19) 0.73039(17) 0.57655(11) 0.0223(4) Uani 1 1 d .
H17 H 0.5798 0.7822 0.5296 0.027 Uiso 1 1 calc R
N18 N 0.43634(16) 0.75664(15) 0.61014(9) 0.0230(3) Uani 1 1 d .
C19 C 0.4153(2) 0.65352(19) 0.66633(11) 0.0244(4) Uani 1 1 d .
H19 H 0.3217 0.6557 0.6852 0.029 Uiso 1 1 calc R
C20 C 0.5117(2) 0.67500(18) 0.73428(11) 0.0247(4) Uani 1 1 d .
N21 N 0.63915(16) 0.71329(15) 0.71428(9) 0.0226(3) Uani 1 1 d .
S22 S 0.56855(6) 0.55619(5) 0.55085(3) 0.03176(13) Uani 1 1 d .
C23 C 0.4435(2) 0.52298(19) 0.62639(13) 0.0305(4) Uani 1 1 d .
H23A H 0.3613 0.4887 0.6037 0.037 Uiso 1 1 calc R
H23B H 0.4787 0.4621 0.6638 0.037 Uiso 1 1 calc R
C24 C 0.3280(2) 0.7651(2) 0.55159(13) 0.0309(4) Uani 1 1 d .
H24A H 0.2434 0.7815 0.5772 0.046 Uiso 1 1 calc R
H24B H 0.3224 0.6861 0.5235 0.046 Uiso 1 1 calc R
H24C H 0.3476 0.8332 0.5159 0.046 Uiso 1 1 calc R
O25 O 0.47787(16) 0.65657(16) 0.80204(8) 0.0342(4) Uani 1 1 d .

loop_
_atom_site_aniso_label
_atom_site_aniso_U_11
_atom_site_aniso_U_22
_atom_site_aniso_U_33
_atom_site_aniso_U_23
_atom_site_aniso_U_13
_atom_site_aniso_U_12
C1 0.0235(9) 0.0308(10) 0.0281(9) 0.0067(8) -0.0012(7) 0.0040(8)
C2 0.0313(11) 0.0369(11) 0.0343(11) 0.0103(9) 0.0029(9) 0.0051(9)
C3 0.0526(15) 0.0505(14) 0.0401(13) 0.0094(12) 0.0172(11) 0.0064(14)
C4 0.0622(17) 0.0528(15) 0.0334(13) -0.0040(11) 0.0086(12) 0.0119(13)
C5 0.0488(14) 0.0412(12) 0.0432(13) -0.0069(12) -0.0042(12) 0.0019(11)
C6 0.0320(11) 0.0360(11) 0.0365(12) 0.0013(10) 0.0026(9) -0.0008(9)
O7 0.0445(9) 0.0388(9) 0.0482(10) 0.0088(8) 0.0119(8) -0.0099(8)
C8 0.0218(9) 0.0278(9) 0.0276(9) 0.0072(8) -0.0004(7) 0.0011(7)
S9 0.0411(3) 0.0321(2) 0.0311(3) 0.0051(2) 0.0074(2) -0.0036(2)
C10 0.0536(15) 0.0400(12) 0.0243(10) 0.0031(9) -0.0026(10) 0.0070(11)
C11 0.0305(10) 0.0316(10) 0.0276(10) -0.0015(8) -0.0088(8) 0.0023(8)
N12 0.0223(8) 0.0306(8) 0.0340(9) 0.0034(8) -0.0026(7) 0.0027(7)
C13 0.0276(9) 0.0275(8) 0.0227(9) -0.0036(8) -0.0046(8) 0.0001(8)
S14 0.0328(3) 0.0277(2) 0.0351(3) -0.0034(2) -0.0091(2) -0.0060(2)
C15 0.0283(9) 0.0255(9) 0.0268(9) -0.0001(8) -0.0042(7) -0.0030(8)
C16 0.0211(8) 0.0224(8) 0.0209(9) 0.0001(7) -0.0002(7) -0.0018(7)
C17 0.0239(9) 0.0227(8) 0.0202(8) -0.0003(7) 0.0017(7) -0.0022(7)
N18 0.0209(7) 0.0290(8) 0.0190(7) -0.0001(6) -0.0026(6) -0.0023(6)
C19 0.0222(9) 0.0291(9) 0.0219(9) -0.0008(7) 0.0008(7) -0.0037(7)
C20 0.0280(9) 0.0246(9) 0.0214(9) -0.0012(8) 0.0006(8) -0.0001(7)
N21 0.0235(8) 0.0264(8) 0.0180(8) -0.0007(6) -0.0010(6) -0.0023(6)
S22 0.0348(3) 0.0299(2) 0.0305(3) -0.0101(2) 0.0055(2) -0.0030(2)
C23 0.0335(11) 0.0278(10) 0.0302(10) -0.0025(8) 0.0032(8) -0.0074(8)
C24 0.0267(10) 0.0394(11) 0.0266(10) -0.0003(9) -0.0069(8) -0.0008(8)
O25 0.0360(8) 0.0458(9) 0.0207(7) 0.0034(6) 0.0037(6) -0.0059(7)

loop_
_atom_type_symbol
_atom_type_description
_atom_type_scat_dispersion_real
_atom_type_scat_dispersion_imag
_atom_type_scat_source
C C 0.0033 0.0016 'International Tables Vol C Tables 4.2.6.8 and 6.1.1.4'
H H 0.0000 0.0000 'International Tables Vol C Tables 4.2.6.8 and 6.1.1.4'
N N 0.0061 0.0033 'International Tables Vol C Tables 4.2.6.8 and 6.1.1.4'
O O 0.0106 0.0060 'International Tables Vol C Tables 4.2.6.8 and 6.1.1.4'
S S 0.1246 0.1234 'International Tables Vol C Tables 4.2.6.8 and 6.1.1.4'

loop_
_geom_angle_atom_site_label_1
_geom_angle_atom_site_label_2
_geom_angle_atom_site_label_3
_geom_angle
C6 C1 C2 118.7(2)
C6 C1 C8 121.71(19)
C2 C1 C8 119.60(19)
O7 C2 C3 118.9(2)
O7 C2 C1 122.0(2)
C3 C2 C1 119.1(2)
C4 C3 C2 121.2(2)
C3 C4 C5 120.4(2)
C6 C5 C4 119.2(2)
C5 C6 C1 121.3(2)
N12 C8 C1 122.71(18)
N12 C8 S9 117.23(16)
C1 C8 S9 120.06(15)
C8 S9 C10 89.39(11)
C11 C10 S9 105.43(15)
N12 C11 C10 108.62(17)
N12 C11 C13 110.98(16)
C10 C11 C13 112.01(18)
C8 N12 C11 113.00(17)
N21 C13 C11 113.46(16)
N21 C13 S14 105.43(13)
C11 C13 S14 111.87(14)
C15 S14 C13 93.39(9)
C16 C15 S14 103.61(13)
N21 C16 C17 111.05(15)
N21 C16 C15 104.42(15)
C17 C16 C15 115.09(15)
N18 C17 C16 110.11(15)
N18 C17 S22 106.90(12)
C16 C17 S22 109.33(13)
C17 N18 C19 104.47(15)
C17 N18 C24 112.92(15)
C19 N18 C24 113.00(16)
N18 C19 C20 107.79(15)
N18 C19 C23 109.57(15)
C20 C19 C23 110.77(17)
O25 C20 N21 122.46(18)
O25 C20 C19 122.15(18)
N21 C20 C19 115.38(16)
C20 N21 C13 120.13(16)
C20 N21 C16 124.21(16)
C13 N21 C16 112.51(15)
C23 S22 C17 90.66(9)
C19 C23 S22 105.44(13)

loop_
_geom_bond_atom_site_label_1
_geom_bond_atom_site_label_2
_geom_bond_distance
C1 C6 1.399(3)
C1 C2 1.412(3)
C1 C8 1.464(3)
C2 O7 1.349(3)
C2 C3 1.392(3)
C3 C4 1.371(4)
C4 C5 1.391(4)
C5 C6 1.383(3)
C8 N12 1.287(3)
C8 S9 1.766(2)
S9 C10 1.816(2)
C10 C11 1.544(3)
C11 N12 1.464(3)
C11 C13 1.543(3)
C13 N21 1.459(2)
C13 S14 1.844(2)
S14 C15 1.819(2)
C15 C16 1.531(3)
C16 N21 1.475(2)
C16 C17 1.526(3)
C17 N18 1.435(2)
C17 S22 1.8794(19)
N18 C19 1.463(2)
N18 C24 1.470(2)
C19 C20 1.522(3)
C19 C23 1.556(3)
C20 O25 1.224(2)
C20 N21 1.366(2)
S22 C23 1.823(2)

loop_
_geom_torsion_atom_site_label_1
_geom_torsion_atom_site_label_2
_geom_torsion_atom_site_label_3
_geom_torsion_atom_site_label_4
_geom_torsion
C6 C1 C2 O7 179.0(2)
C8 C1 C2 O7 -0.9(3)
C6 C1 C2 C3 -0.4(3)
C8 C1 C2 C3 179.7(2)
O7 C2 C3 C4 -179.5(2)
C1 C2 C3 C4 0.0(4)
C2 C3 C4 C5 0.8(4)
C3 C4 C5 C6 -1.1(4)
C4 C5 C6 C1 0.7(4)
C2 C1 C6 C5 0.0(3)
C8 C1 C6 C5 -180.0(2)
C6 C1 C8 N12 -178.12(19)
C2 C1 C8 N12 1.8(3)
C6 C1 C8 S9 1.7(3)
C2 C1 C8 S9 -178.35(15)
N12 C8 S9 C10 -10.39(17)
C1 C8 S9 C10 169.80(17)
C8 S9 C10 C11 20.10(16)
S9 C10 C11 N12 -26.1(2)
S9 C10 C11 C13 96.79(18)
C1 C8 N12 C11 175.36(17)
S9 C8 N12 C11 -4.4(2)
C10 C11 N12 C8 20.4(2)
C13 C11 N12 C8 -103.2(2)
N12 C11 C13 N21 49.6(2)
C10 C11 C13 N21 -72.0(2)
N12 C11 C13 S14 -69.57(19)
C10 C11 C13 S14 168.84(14)
N21 C13 S14 C15 2.20(14)
C11 C13 S14 C15 125.96(15)
C13 S14 C15 C16 -26.89(14)
S14 C15 C16 N21 44.24(16)
S14 C15 C16 C17 166.23(13)
N21 C16 C17 N18 41.0(2)
C15 C16 C17 N18 -77.4(2)
N21 C16 C17 S22 -76.20(17)
C15 C16 C17 S22 165.46(14)
C16 C17 N18 C19 -71.95(17)
S22 C17 N18 C19 46.72(15)
C16 C17 N18 C24 164.88(16)
S22 C17 N18 C24 -76.46(17)
C17 N18 C19 C20 70.91(18)
C24 N18 C19 C20 -165.96(16)
C17 N18 C19 C23 -49.71(19)
C24 N18 C19 C23 73.4(2)
N18 C19 C20 O25 140.0(2)
C23 C19 C20 O25 -100.1(2)
N18 C19 C20 N21 -41.4(2)
C23 C19 C20 N21 78.4(2)
O25 C20 N21 C13 -10.6(3)
C19 C20 N21 C13 170.90(16)
O25 C20 N21 C16 -168.97(18)
C19 C20 N21 C16 12.5(3)
C11 C13 N21 C20 101.9(2)
S14 C13 N21 C20 -135.31(15)
C11 C13 N21 C16 -97.30(19)
S14 C13 N21 C16 25.45(18)
C17 C16 N21 C20 -11.5(2)
C15 C16 N21 C20 113.15(19)
C17 C16 N21 C13 -171.30(15)
C15 C16 N21 C13 -46.7(2)
N18 C17 S22 C23 -26.19(14)
C16 C17 S22 C23 92.98(14)
N18 C19 C23 S22 28.99(19)
C20 C19 C23 S22 -89.80(17)
C17 S22 C23 C19 -1.55(15)
